data_7119246
loop_
_publ_author_name
'Hoser, A. A.'
'Sovago, I.'
'Lanza, A.'
'Madsen, A \/O'

_publ_section_title
;
 A crystal structure prediction enigma solved: the gallic acid monohydrate
 system - surprises at 10 K.
;
_journal_issue 5
_journal_name_full 'Chemical communications (Cambridge, England)'
_journal_page_first 925
_journal_page_last 928
_journal_paper_doi 10.1039/c6cc06799a
_journal_volume 53
_journal_year 2017
_chemical_formula_moiety
;
C7 H6 O5, H2 O
;
_chemical_formula_sum 'C7 H8 O6'
_chemical_formula_weight 188.13
_space_group_IT_number 14
_symmetry_cell_setting monoclinic
_symmetry_Int_Tables_number 14
_symmetry_space_group_name_Hall '-P 2ybc'
_symmetry_space_group_name_H-M 'P 1 21/c 1'
_atom_sites_solution_hydrogens difmap
_atom_sites_solution_primary direct
_atom_sites_solution_secondary difmap
_audit_update_record
;
2016-02-17 deposited with the CCDC.
2016-12-13 downloaded from the CCDC.
;
_cell_angle_alpha 90
_cell_angle_beta 91.149(5)
_cell_angle_gamma 90
_cell_formula_units_Z 4
_cell_length_a 9.7824(5)
_cell_length_b 3.5428(2)
_cell_length_c 21.4669(10)
_cell_measurement_reflns_used 16090
_cell_measurement_temperature 10(2)
_cell_measurement_theta_max 34.939
_cell_measurement_theta_min 2.79
_cell_measurement_wavelength 0.71073
_cell_volume 743.83(7)
_computing_molecular_graphics 'Ortep for Windows (Farrugia, 2012)'
_computing_publication_material 'WinGX publication routines (Farrugia, 2012)'
_computing_structure_refinement 'SHELXL-2014/7 (Sheldrick, 2014)'
_diffrn_ambient_temperature 10(2)
_diffrn_measured_fraction_theta_full 0.979
_diffrn_measured_fraction_theta_max 0.811
_diffrn_measurement_device_type 'Bruker Nonius X8 APEXII CCD area-detector'
_diffrn_measurement_method '\w and \f'
_diffrn_radiation_monochromator graphite
_diffrn_radiation_probe x-ray
_diffrn_radiation_source 'fine-focus sealed tube'
_diffrn_radiation_type MoK\a
_diffrn_radiation_wavelength 0.71073
_diffrn_reflns_av_R_equivalents 0.0258
_diffrn_reflns_av_unetI/netI 0.0194
_diffrn_reflns_Laue_measured_fraction_full 0.979
_diffrn_reflns_Laue_measured_fraction_max 0.811
_diffrn_reflns_limit_h_max 10
_diffrn_reflns_limit_h_min -10
_diffrn_reflns_limit_k_max 5
_diffrn_reflns_limit_k_min -5
_diffrn_reflns_limit_l_max 34
_diffrn_reflns_limit_l_min -30
_diffrn_reflns_number 16090
_diffrn_reflns_point_group_measured_fraction_full 0.979
_diffrn_reflns_point_group_measured_fraction_max 0.811
_diffrn_reflns_theta_full 25.242
_diffrn_reflns_theta_max 34.939
_diffrn_reflns_theta_min 2.79
_diffrn_standards_number 0
_exptl_absorpt_coefficient_mu 0.151
_exptl_absorpt_correction_T_max 0.7467
_exptl_absorpt_correction_T_min 0.6907
_exptl_absorpt_correction_type multi-scan
_exptl_absorpt_process_details 'SADABS, Bruker(2001)'
_exptl_crystal_colour colorless
_exptl_crystal_density_diffrn 1.68
_exptl_crystal_density_method 'not measured'
_exptl_crystal_description plate
_exptl_crystal_F_000 392
_exptl_crystal_size_max 0.31
_exptl_crystal_size_mid 0.2
_exptl_crystal_size_min 0.19
_refine_diff_density_max 1.095
_refine_diff_density_min -1.016
_refine_diff_density_rms 0.087
_refine_ls_extinction_method none
_refine_ls_goodness_of_fit_ref 1.091
_refine_ls_hydrogen_treatment refxyz
_refine_ls_matrix_type full
_refine_ls_number_constraints 0
_refine_ls_number_parameters 142
_refine_ls_number_reflns 2659
_refine_ls_number_restraints 3
_refine_ls_restrained_S_all 1.091
_refine_ls_R_factor_all 0.0593
_refine_ls_R_factor_gt 0.0518
_refine_ls_shift/su_max 0
_refine_ls_shift/su_mean 0
_refine_ls_structure_factor_coef Fsqd
_refine_ls_weighting_details 'w=1/[\s^2^(Fo^2^)+(0.0593P)^2^+0.9839P] where P=(Fo^2^+2Fc^2^)/3'
_refine_ls_weighting_scheme calc
_refine_ls_wR_factor_gt 0.1341
_refine_ls_wR_factor_ref 0.1399
_reflns_Friedel_coverage 0
_reflns_number_gt 2339
_reflns_number_total 2659
_reflns_threshold_expression 'I > 2\s(I)'
_cod_data_source_file c6cc06799a2.cif
_cod_data_source_block gamIV_10K_Z1_shelx
_cod_depositor_comments 'Adding full bibliography for 7119245--7119247.cif.'
_cod_original_sg_symbol_H-M 'P 21/c'
_cod_database_code 7119246

loop_
_symmetry_equiv_pos_as_xyz
'x, y, z'
'-x, y+1/2, -z+1/2'
'-x, -y, -z'
'x, -y-1/2, z-1/2'

loop_
_atom_site_label
_atom_site_type_symbol
_atom_site_fract_x
_atom_site_fract_y
_atom_site_fract_z
_atom_site_U_iso_or_equiv
_atom_site_adp_type
_atom_site_occupancy
_atom_site_site_symmetry_order
_atom_site_calc_flag
_atom_site_refinement_flags_posn
_atom_site_refinement_flags_adp
O1 O 1.09872(11) 0.6889(3) 0.42642(4) 0.0131(2) Uani 1 1 d . .
O8 O 0.59712(11) 0.9093(3) 0.45533(4) 0.0107(2) Uani 1 1 d . .
O15 O 1.14239(12) 0.9109(4) 0.33113(5) 0.0184(2) Uani 1 1 d . .
O33 O 0.49714(11) 1.1193(3) 0.34398(4) 0.0095(2) Uani 1 1 d . .
O58 O 0.65691(12) 1.1572(4) 0.24304(4) 0.0227(3) Uani 1 1 d . .
C1 C 0.68785(14) 0.9348(3) 0.40760(5) 0.0070(2) Uani 1 1 d . .
C8 C 0.63395(14) 1.0439(4) 0.34947(5) 0.0084(2) Uani 1 1 d . .
C26 C 0.72044(16) 1.0677(5) 0.29877(6) 0.0146(3) Uani 1 1 d . .
C41 C 0.82618(14) 0.8654(3) 0.41586(5) 0.0082(2) Uani 1 1 d . .
C43 C 0.85919(16) 1.0003(5) 0.30635(6) 0.0175(3) Uani 1 1 d . .
C48 C 1.06097(15) 0.8365(4) 0.37202(6) 0.0132(3) Uani 1 1 d . .
C74 C 0.91216(15) 0.9042(4) 0.36513(6) 0.0118(3) Uani 1 1 d . .
O0AA O 0.35771(11) 1.4900(3) 0.43764(4) 0.0124(2) Uani 1 1 d D .
H0AA H 0.386(2) 1.363(7) 0.4068(10) 0.023 Uiso 1 1 d D U
H0AB H 0.418(2) 1.641(7) 0.4455(11) 0.023 Uiso 1 1 d D U
H8 H 0.624(2) 0.804(8) 0.4870(11) 0.025 Uani 1 1 d . .
H33 H 0.480(2) 1.187(8) 0.3068(10) 0.025 Uani 1 1 d . .
H58 H 0.715(3) 1.219(11) 0.2193(12) 0.041 Uani 1 1 d . .
H41 H 0.862(2) 0.798(8) 0.4569(10) 0.025 Uani 1 1 d . .
H43 H 0.914(3) 1.030(9) 0.2713(11) 0.036 Uani 1 1 d . .
H1 H 1.192(3) 0.640(8) 0.4267(11) 0.027 Uani 1 1 d . .

loop_
_atom_site_aniso_label
_atom_site_aniso_U_11
_atom_site_aniso_U_22
_atom_site_aniso_U_33
_atom_site_aniso_U_23
_atom_site_aniso_U_13
_atom_site_aniso_U_12
O1 0.0081(6) 0.0228(5) 0.0083(4) 0.0039(3) 0.0001(3) 0.0040(4)
O8 0.0102(5) 0.0153(4) 0.0068(3) 0.0022(3) 0.0040(3) 0.0006(3)
O15 0.0081(6) 0.0376(6) 0.0094(4) 0.0054(4) 0.0025(3) 0.0034(4)
O33 0.0058(5) 0.0165(4) 0.0063(3) 0.0004(3) 0.0000(3) 0.0002(3)
O58 0.0081(6) 0.0546(8) 0.0053(4) 0.0070(4) 0.0007(3) 0.0058(5)
C1 0.0081(7) 0.0080(4) 0.0050(4) -0.0006(3) 0.0017(4) -0.0011(4)
C8 0.0063(7) 0.0131(5) 0.0058(4) -0.0010(4) 0.0001(4) -0.0003(4)
C26 0.0094(8) 0.0293(7) 0.0051(4) 0.0030(4) 0.0004(4) 0.0022(5)
C41 0.0086(7) 0.0097(5) 0.0062(4) 0.0000(3) 0.0008(4) 0.0000(4)
C43 0.0094(8) 0.0366(8) 0.0067(5) 0.0048(5) 0.0017(4) 0.0028(6)
C48 0.0097(8) 0.0231(6) 0.0069(4) 0.0015(4) 0.0006(4) 0.0021(5)
C74 0.0080(7) 0.0206(6) 0.0067(4) 0.0026(4) 0.0009(4) 0.0011(5)
O0AA 0.0099(6) 0.0173(4) 0.0101(4) -0.0020(3) 0.0001(3) 0.0042(4)
H8 0.022 0.037 0.016 0.01 0.003 0.004
H33 0.018 0.042 0.014 0.004 0 0.002
H58 0.019 0.088 0.017 0.016 0.004 0.006
H41 0.023 0.038 0.013 0.007 -0.002 0.004
H43 0.02 0.072 0.015 0.01 0.007 0.005
H1 0.016 0.044 0.023 0.006 0.001 0.007

loop_
_atom_type_symbol
_atom_type_description
_atom_type_scat_dispersion_real
_atom_type_scat_dispersion_imag
_atom_type_scat_source
C C 0.0033 0.0016 'International Tables Vol C Tables 4.2.6.8 and 6.1.1.4'
H H 0 0 'International Tables Vol C Tables 4.2.6.8 and 6.1.1.4'
O O 0.0106 0.006 'International Tables Vol C Tables 4.2.6.8 and 6.1.1.4'

loop_
_geom_angle_atom_site_label_1
_geom_angle_atom_site_label_2
_geom_angle_atom_site_label_3
_geom_angle
C48 O1 H1 109.6(15)
C1 O8 H8 116.5(17)
C8 O33 H33 107.9(16)
C26 O58 H58 107.6(18)
O8 C1 C41 122.57(10)
O8 C1 C8 116.51(12)
C41 C1 C8 120.90(11)
O33 C8 C26 121.94(11)
O33 C8 C1 118.77(11)
C26 C8 C1 119.28(13)
O58 C26 C43 124.56(12)
O58 C26 C8 115.00(13)
C43 C26 C8 120.44(12)
C1 C41 C74 119.05(11)
C1 C41 H41 119.6(14)
C74 C41 H41 121.3(14)
C26 C43 C74 119.55(13)
C26 C43 H43 117.7(16)
C74 C43 H43 122.7(16)
O15 C48 O1 122.85(14)
O15 C48 C74 123.06(12)
O1 C48 C74 114.09(12)
C41 C74 C43 120.69(14)
C41 C74 C48 120.85(11)
C43 C74 C48 118.44(12)
H0AA O0AA H0AB 105(2)

loop_
_geom_bond_atom_site_label_1
_geom_bond_atom_site_label_2
_geom_bond_distance
O1 C48 1.3253(15)
O1 H1 0.93(3)
O8 C1 1.3718(15)
O8 H8 0.82(2)
O15 C48 1.2259(17)
O33 C8 1.3676(18)
O33 H33 0.85(2)
O58 C26 1.3741(16)
O58 H58 0.80(3)
C1 C41 1.383(2)
C1 C8 1.3993(16)
C8 C26 1.3943(18)
C26 C43 1.385(2)
C41 C74 1.3961(18)
C41 H41 0.97(2)
C43 C74 1.3966(18)
C43 H43 0.94(2)
C48 C74 1.480(2)
O0AA H0AA 0.85(2)
O0AA H0AB 0.81(2)
